data_7229931
loop_
_publ_author_name
'Mahmoudi, Ghodrat'
'Zar\;eba, Jan K.'
'Bauz\'a, Antonio'
'Kubicki, Maciej'
'Bartyzel, Agata'
'Keramidas, Anastasios D.'
'Butusov, Leonid'
'Miros\/law, Barbara'
'Frontera, Antonio'

_publ_section_title
;
 Recurrent supramolecular motifs in discrete complexes and coordination
 polymers based on mercury halides: prevalence of chelate ring stacking
 and substituent effects
;
_journal_issue 8
_journal_name_full CrystEngComm
_journal_page_first 1065
_journal_paper_doi 10.1039/C7CE02166F
_journal_volume 20
_journal_year 2018
_chemical_formula_moiety 'C18 H14 Hg I2 N4 O, C H4 O'
_chemical_formula_sum 'C19 H18 Hg I2 N4 O2'
_chemical_formula_weight 788.76
_space_group_crystal_system triclinic
_space_group_IT_number 2
_space_group_name_Hall '-P 1'
_space_group_name_H-M_alt 'P -1'
_symmetry_space_group_name_Hall '-P 1'
_symmetry_space_group_name_H-M 'P -1'
_atom_sites_solution_hydrogens mixed
_audit_creation_method SHELXL-2014/7
_audit_update_record
;
2017-11-06 deposited with the CCDC.
2018-01-09 downloaded from the CCDC.
;
_cell_angle_alpha 91.65(2)
_cell_angle_beta 110.98(2)
_cell_angle_gamma 106.46(2)
_cell_formula_units_Z 2
_cell_length_a 9.9325(18)
_cell_length_b 10.233(2)
_cell_length_c 12.755(3)
_cell_measurement_reflns_used 1274
_cell_measurement_temperature 295(2)
_cell_measurement_theta_max 22
_cell_measurement_theta_min 3
_cell_volume 1148.5(5)
_computing_cell_refinement 'Bruker SAINT'
_computing_data_collection 'Bruker APEX2'
_computing_data_reduction 'Bruker SAINT'
_computing_molecular_graphics 'Mercury (MacRae et al., 2009)'
_computing_publication_material 'SHELXL-2013 (Sheldrick, 2013)'
_computing_structure_refinement 'SHELXL-2013 (Sheldrick, 2013)'
_computing_structure_solution 'SHELXT-2013 (Sheldrick, 2013)'
_diffrn_ambient_temperature 295(2)
_diffrn_measured_fraction_theta_full 0.941
_diffrn_measured_fraction_theta_max 0.941
_diffrn_measurement_device_type 'Bruker APEX-II CCD'
_diffrn_measurement_method '\f and \w scans'
_diffrn_radiation_monochromator graphite
_diffrn_radiation_source 'fine-focus sealed tube'
_diffrn_radiation_type MoK\a
_diffrn_radiation_wavelength 0.71073
_diffrn_reflns_av_R_equivalents 0.1292
_diffrn_reflns_av_unetI/netI 0.1857
_diffrn_reflns_Laue_measured_fraction_full 0.941
_diffrn_reflns_Laue_measured_fraction_max 0.941
_diffrn_reflns_limit_h_max 10
_diffrn_reflns_limit_h_min -10
_diffrn_reflns_limit_k_max 12
_diffrn_reflns_limit_k_min -12
_diffrn_reflns_limit_l_max 15
_diffrn_reflns_limit_l_min -15
_diffrn_reflns_number 7502
_diffrn_reflns_point_group_measured_fraction_full 0.941
_diffrn_reflns_point_group_measured_fraction_max 0.941
_diffrn_reflns_theta_full 24.999
_diffrn_reflns_theta_max 24.999
_diffrn_reflns_theta_min 2.098
_exptl_absorpt_coefficient_mu 9.409
_exptl_absorpt_correction_T_max 0.85
_exptl_absorpt_correction_T_min 0.42
_exptl_absorpt_correction_type multi-scan
_exptl_absorpt_process_details 'SADABS, Bruker-AXS, 2010'
_exptl_crystal_colour colourless
_exptl_crystal_density_diffrn 2.281
_exptl_crystal_description block
_exptl_crystal_F_000 724
_exptl_crystal_size_max 0.25
_exptl_crystal_size_mid 0.22
_exptl_crystal_size_min 0.12
_refine_diff_density_max 1.285
_refine_diff_density_min -2.245
_refine_diff_density_rms 0.258
_refine_ls_extinction_coef 0.0060(5)
_refine_ls_extinction_expression Fc^*^=kFc[1+0.001xFc^2^\l^3^/sin(2\q)]^-1/4^
_refine_ls_extinction_method 'SHELXL-2014/7 (Sheldrick 2014'
_refine_ls_goodness_of_fit_ref 0.825
_refine_ls_hydrogen_treatment constr
_refine_ls_matrix_type full
_refine_ls_number_parameters 253
_refine_ls_number_reflns 3802
_refine_ls_number_restraints 2
_refine_ls_restrained_S_all 0.824
_refine_ls_R_factor_all 0.1182
_refine_ls_R_factor_gt 0.0622
_refine_ls_shift/su_max 0.000
_refine_ls_shift/su_mean 0.000
_refine_ls_structure_factor_coef Fsqd
_refine_ls_weighting_details 'w=1/[\s^2^(Fo^2^)+(0.0600P)^2^] where P=(Fo^2^+2Fc^2^)/3'
_refine_ls_weighting_scheme calc
_refine_ls_wR_factor_gt 0.1458
_refine_ls_wR_factor_ref 0.1577
_reflns_Friedel_coverage 0.000
_reflns_number_gt 1774
_reflns_number_total 3802
_reflns_threshold_expression 'I > 2\s(I)'
_cod_data_source_file c7ce02166f2.cif
_cod_data_source_block 4
_cod_depositor_comments 'Adding full bibliography for 7229927--7229931.cif.'
_cod_original_cell_volume 1148.5(4)
_cod_database_code 7229931
_shelx_shelxl_version_number 2014/7
_shelx_space_group_comment
;
The symmetry employed for this shelxl refinement is uniquely defined
by the following loop, which should always be used as a source of
symmetry information in preference to the above space-group names.
They are only intended as comments.
;

loop_
_space_group_symop_operation_xyz
'x, y, z'
'-x, -y, -z'

loop_
_atom_site_label
_atom_site_type_symbol
_atom_site_fract_x
_atom_site_fract_y
_atom_site_fract_z
_atom_site_U_iso_or_equiv
_atom_site_adp_type
_atom_site_occupancy
_atom_site_site_symmetry_order
_atom_site_calc_flag
_atom_site_refinement_flags_posn
_atom_site_refinement_flags_adp
_atom_site_refinement_flags_occupancy
_atom_site_disorder_assembly
_atom_site_disorder_group
Hg1 Hg 0.15146(9) -0.05801(7) 0.19197(7) 0.0616(3) Uani 1 1 d . . . . .
I1 I -0.04280(15) -0.24748(13) 0.24714(12) 0.0703(4) Uani 1 1 d . . . . .
I2 I 0.21752(16) 0.16044(12) 0.09153(10) 0.0685(4) Uani 1 1 d . . . . .
N1 N 0.278(2) -0.2038(15) 0.1278(13) 0.066(4) Uani 1 1 d . . . . .
C2 C 0.203(3) -0.316(2) 0.0547(16) 0.072(6) Uani 1 1 d . . . . .
H2 H 0.0976 -0.3431 0.0269 0.086 Uiso 1 1 calc R U . . .
C3 C 0.270(3) -0.400(2) 0.015(3) 0.113(10) Uani 1 1 d . . . . .
H3 H 0.2137 -0.4825 -0.0344 0.135 Uiso 1 1 calc R U . . .
C4 C 0.431(4) -0.348(3) 0.055(3) 0.128(11) Uani 1 1 d . . . . .
H4 H 0.4820 -0.3945 0.0271 0.154 Uiso 1 1 calc R U . . .
C5 C 0.510(3) -0.239(2) 0.130(2) 0.091(8) Uani 1 1 d . . . . .
H5 H 0.6152 -0.2131 0.1599 0.109 Uiso 1 1 calc R U . . .
C6 C 0.435(2) -0.1614(16) 0.1639(14) 0.053(5) Uani 1 1 d . . . . .
C7 C 0.518(3) -0.0372(19) 0.2484(17) 0.070(6) Uani 1 1 d . . . . .
C71 C 0.685(2) 0.0364(15) 0.2694(15) 0.049(4) Uani 1 1 d . . . . .
C72 C 0.795(2) 0.0608(19) 0.3745(15) 0.058(5) Uani 1 1 d . . . . .
H72 H 0.7699 0.0357 0.4363 0.070 Uiso 1 1 calc R U . . .
C73 C 0.948(2) 0.124(2) 0.3896(17) 0.070(6) Uani 1 1 d . . . . .
H73 H 1.0246 0.1356 0.4605 0.084 Uiso 1 1 calc R U . . .
C74 C 0.981(2) 0.1680(17) 0.302(2) 0.072(6) Uani 1 1 d . . . . .
H74 H 1.0808 0.2167 0.3139 0.086 Uiso 1 1 calc R U . . .
C75 C 0.865(2) 0.141(2) 0.1907(19) 0.080(6) Uani 1 1 d . . . . .
H75 H 0.8867 0.1698 0.1282 0.096 Uiso 1 1 calc R U . . .
C76 C 0.719(3) 0.070(2) 0.1819(18) 0.075(6) Uani 1 1 d . . . . .
H76 H 0.6419 0.0450 0.1101 0.090 Uiso 1 1 calc R U . . .
N8 N 0.4454(16) -0.0028(13) 0.3053(12) 0.047(3) Uani 1 1 d . . . . .
N9 N 0.5148(16) 0.1147(14) 0.3876(12) 0.053(4) Uani 1 1 d . . . . .
H9 H 0.6078 0.1641 0.4051 0.064 Uiso 1 1 calc R U . . .
C10 C 0.427(2) 0.1453(16) 0.4373(12) 0.045(4) Uani 1 1 d . . . . .
O10 O 0.2936(14) 0.0747(12) 0.4128(10) 0.060(3) Uani 1 1 d . . . . .
C11 C 0.4964(18) 0.2658(14) 0.5215(13) 0.042(4) Uani 1 1 d . . . . .
C12 C 0.407(3) 0.336(2) 0.5473(15) 0.065(5) Uani 1 1 d . . . . .
H12 H 0.3024 0.3031 0.5070 0.078 Uiso 1 1 calc R U . . .
N13 N 0.464(3) 0.4467(17) 0.6271(16) 0.083(6) Uani 1 1 d . . . . .
C14 C 0.615(3) 0.490(2) 0.6834(18) 0.080(7) Uani 1 1 d . . . . .
H14 H 0.6563 0.5693 0.7364 0.096 Uiso 1 1 calc R U . . .
C15 C 0.713(3) 0.426(2) 0.6691(17) 0.081(7) Uani 1 1 d . . . . .
H15 H 0.8166 0.4598 0.7127 0.098 Uiso 1 1 calc R U . . .
C16 C 0.655(2) 0.3115(17) 0.5892(14) 0.059(5) Uani 1 1 d . . . . .
H16 H 0.7175 0.2642 0.5793 0.070 Uiso 1 1 calc R U . . .
O1A O 0.6978(18) 0.3705(13) 0.3634(12) 0.086(4) Uani 1 1 d D . . . .
H1A H 0.6688 0.4309 0.3869 0.103 Uiso 1 1 d R U . A .
C1A C 0.857(3) 0.450(6) 0.405(5) 0.14(2) Uiso 0.5 1 d D . P A 1
H1A1 H 0.8688 0.5464 0.4088 0.204 Uiso 0.5 1 d R U P A 1
H1A2 H 0.9025 0.4254 0.3555 0.204 Uiso 0.5 1 d R U P A 1
H1A3 H 0.9061 0.4295 0.4795 0.204 Uiso 0.5 1 d R U P A 1
C1A' C 0.694(7) 0.398(6) 0.252(2) 0.115(17) Uiso 0.5 1 d D . P A 2
H1A4 H 0.5924 0.3697 0.1961 0.172 Uiso 0.5 1 d R U P A 2
H1A5 H 0.7520 0.3481 0.2317 0.172 Uiso 0.5 1 d R U P A 2
H1A6 H 0.7405 0.4949 0.2555 0.172 Uiso 0.5 1 d R U P A 2

loop_
_atom_site_aniso_label
_atom_site_aniso_U_11
_atom_site_aniso_U_22
_atom_site_aniso_U_33
_atom_site_aniso_U_23
_atom_site_aniso_U_13
_atom_site_aniso_U_12
Hg1 0.0531(6) 0.0571(5) 0.0715(5) 0.0109(3) 0.0250(4) 0.0111(3)
I1 0.0535(9) 0.0661(8) 0.0882(9) 0.0226(7) 0.0271(7) 0.0129(6)
I2 0.0706(10) 0.0587(8) 0.0676(8) 0.0129(6) 0.0241(7) 0.0102(6)
N1 0.069(13) 0.062(10) 0.068(10) 0.004(8) 0.030(9) 0.016(8)
C2 0.071(16) 0.064(12) 0.069(12) -0.018(10) 0.030(11) 0.003(11)
C3 0.10(2) 0.043(12) 0.17(3) -0.040(14) 0.029(19) 0.019(13)
C4 0.14(3) 0.13(3) 0.15(3) 0.00(2) 0.08(2) 0.08(2)
C5 0.086(19) 0.092(17) 0.103(17) -0.025(14) 0.031(14) 0.051(14)
C6 0.064(15) 0.044(9) 0.049(10) 0.001(8) 0.013(9) 0.026(9)
C7 0.078(17) 0.060(12) 0.082(14) 0.025(10) 0.039(12) 0.025(11)
C71 0.053(12) 0.042(9) 0.056(11) 0.019(8) 0.022(9) 0.020(8)
C72 0.061(14) 0.077(12) 0.053(11) 0.018(9) 0.033(10) 0.028(10)
C73 0.051(14) 0.080(13) 0.068(13) 0.006(11) 0.018(11) 0.009(10)
C74 0.055(15) 0.048(11) 0.121(19) 0.027(11) 0.042(14) 0.016(9)
C75 0.049(16) 0.13(2) 0.076(15) 0.031(13) 0.036(12) 0.040(13)
C76 0.079(18) 0.101(16) 0.063(13) 0.018(11) 0.039(12) 0.039(13)
N8 0.041(9) 0.049(8) 0.073(9) 0.012(7) 0.034(7) 0.031(7)
N9 0.028(9) 0.057(9) 0.079(10) 0.005(7) 0.027(7) 0.012(6)
C10 0.060(14) 0.049(10) 0.027(8) 0.009(7) 0.009(8) 0.026(9)
O10 0.038(9) 0.071(8) 0.077(8) 0.019(6) 0.031(7) 0.012(6)
C11 0.033(10) 0.029(8) 0.055(10) -0.009(7) 0.012(8) 0.003(7)
C12 0.062(15) 0.089(14) 0.055(11) 0.013(10) 0.022(10) 0.040(11)
N13 0.107(18) 0.056(10) 0.084(13) 0.004(9) 0.032(12) 0.028(10)
C14 0.09(2) 0.057(12) 0.071(14) -0.007(10) 0.012(13) 0.008(12)
C15 0.076(17) 0.064(13) 0.070(14) -0.002(11) -0.009(12) 0.020(12)
C16 0.065(14) 0.051(10) 0.059(11) 0.002(9) 0.027(10) 0.013(9)
O1A 0.097(13) 0.058(8) 0.104(11) 0.009(7) 0.050(9) 0.012(7)

loop_
_atom_type_symbol
_atom_type_description
_atom_type_scat_dispersion_real
_atom_type_scat_dispersion_imag
_atom_type_scat_source
C C 0.0033 0.0016 'International Tables Vol C Tables 4.2.6.8 and 6.1.1.4'
H H 0.0000 0.0000 'International Tables Vol C Tables 4.2.6.8 and 6.1.1.4'
Hg Hg -2.3894 9.2266 'International Tables Vol C Tables 4.2.6.8 and 6.1.1.4'
I I -0.4742 1.8119 'International Tables Vol C Tables 4.2.6.8 and 6.1.1.4'
N N 0.0061 0.0033 'International Tables Vol C Tables 4.2.6.8 and 6.1.1.4'
O O 0.0106 0.0060 'International Tables Vol C Tables 4.2.6.8 and 6.1.1.4'

loop_
_geom_angle_atom_site_label_1
_geom_angle_atom_site_label_2
_geom_angle_atom_site_label_3
_geom_angle
N1 Hg1 I1 99.9(4)
N1 Hg1 N8 63.2(5)
I1 Hg1 N8 120.1(3)
N1 Hg1 I2 100.6(4)
I1 Hg1 I2 151.04(6)
N8 Hg1 I2 87.5(3)
C2 N1 C6 116.7(17)
C2 N1 Hg1 123.3(15)
C6 N1 Hg1 119.8(11)
N1 C2 C3 125(2)
N1 C2 H2 117.5
C3 C2 H2 117.5
C2 C3 C4 114(2)
C2 C3 H3 122.9
C4 C3 H3 122.9
C5 C4 C3 123(2)
C5 C4 H4 118.7
C3 C4 H4 118.7
C4 C5 C6 119(2)
C4 C5 H5 120.4
C6 C5 H5 120.4
C5 C6 N1 121.7(18)
C5 C6 C7 122(2)
N1 C6 C7 116.5(17)
N8 C7 C6 116.2(19)
N8 C7 C71 124.6(18)
C6 C7 C71 119.0(18)
C76 C71 C72 121(2)
C76 C71 C7 118.0(18)
C72 C71 C7 121.3(16)
C71 C72 C73 119.5(17)
C71 C72 H72 120.2
C73 C72 H72 120.2
C74 C73 C72 119.7(19)
C74 C73 H73 120.1
C72 C73 H73 120.1
C73 C74 C75 121(2)
C73 C74 H74 119.6
C75 C74 H74 119.6
C76 C75 C74 115.6(19)
C76 C75 H75 122.2
C74 C75 H75 122.2
C71 C76 C75 123(2)
C71 C76 H76 118.4
C75 C76 H76 118.4
C7 N8 N9 120.6(16)
C7 N8 Hg1 115.1(13)
N9 N8 Hg1 115.4(9)
C10 N9 N8 115.8(13)
C10 N9 H9 122.1
N8 N9 H9 122.1
O10 C10 N9 122.5(15)
O10 C10 C11 121.2(17)
N9 C10 C11 116.3(16)
C12 C11 C16 117.2(15)
C12 C11 C10 120.4(17)
C16 C11 C10 122.1(15)
N13 C12 C11 123.5(19)
N13 C12 H12 118.2
C11 C12 H12 118.2
C14 N13 C12 116(2)
N13 C14 C15 125(2)
N13 C14 H14 117.5
C15 C14 H14 117.5
C16 C15 C14 118(2)
C16 C15 H15 120.8
C14 C15 H15 120.8
C15 C16 C11 119.1(19)
C15 C16 H16 120.5
C11 C16 H16 120.5
C1A O1A H1A 96.5
C1A' O1A H1A 105.8
O1A C1A H1A1 110.1
O1A C1A H1A2 110.0
H1A1 C1A H1A2 109.5
O1A C1A H1A3 108.3
H1A1 C1A H1A3 109.5
H1A2 C1A H1A3 109.5
O1A C1A' H1A4 111.8
O1A C1A' H1A5 107.8
H1A4 C1A' H1A5 109.5
O1A C1A' H1A6 108.8
H1A4 C1A' H1A6 109.5
H1A5 C1A' H1A6 109.5

loop_
_geom_bond_atom_site_label_1
_geom_bond_atom_site_label_2
_geom_bond_distance
Hg1 N1 2.489(16)
Hg1 I1 2.6283(16)
Hg1 N8 2.632(14)
Hg1 I2 2.6466(15)
N1 C2 1.31(2)
N1 C6 1.39(2)
C2 C3 1.41(3)
C2 H2 0.9300
C3 C4 1.42(4)
C3 H3 0.9300
C4 C5 1.29(4)
C4 H4 0.9300
C5 C6 1.39(3)
C5 H5 0.9300
C6 C7 1.47(3)
C7 N8 1.29(2)
C7 C71 1.53(3)
C71 C76 1.31(2)
C71 C72 1.35(2)
C72 C73 1.41(3)
C72 H72 0.9300
C73 C74 1.32(3)
C73 H73 0.9300
C74 C75 1.43(3)
C74 H74 0.9300
C75 C76 1.39(3)
C75 H75 0.9300
C76 H76 0.9300
N8 N9 1.400(19)
N9 C10 1.34(2)
N9 H9 0.8600
C10 O10 1.23(2)
C10 C11 1.44(2)
C11 C12 1.40(2)
C11 C16 1.42(2)
C12 N13 1.34(3)
C12 H12 0.9300
N13 C14 1.34(3)
C14 C15 1.38(3)
C14 H14 0.9300
C15 C16 1.37(3)
C15 H15 0.9300
C16 H16 0.9300
O1A C1A 1.446(10)
O1A C1A' 1.446(10)
O1A H1A 0.8402
C1A H1A1 0.9600
C1A H1A2 0.9600
C1A H1A3 0.9600
C1A' H1A4 0.9600
C1A' H1A5 0.9600
C1A' H1A6 0.9600

loop_
_geom_hbond_atom_site_label_D
_geom_hbond_atom_site_label_H
_geom_hbond_atom_site_label_A
_geom_hbond_distance_DH
_geom_hbond_distance_HA
_geom_hbond_distance_DA
_geom_hbond_angle_DHA
_geom_hbond_site_symmetry_A
C5 H5 I1 0.93 3.30 4.18(2) 158.3 1_655
C14 H14 I2 0.93 3.12 4.05(2) 177.3 2_666
N9 H9 O1A 0.86 2.21 2.829(18) 128.9 .
O1A H1A N13 0.84 2.03 2.81(2) 155.2 2_666

loop_
_geom_torsion_atom_site_label_1
_geom_torsion_atom_site_label_2
_geom_torsion_atom_site_label_3
_geom_torsion_atom_site_label_4
_geom_torsion
C6 N1 C2 C3 3(3)
Hg1 N1 C2 C3 178.7(19)
N1 C2 C3 C4 -4(4)
C2 C3 C4 C5 5(5)
C3 C4 C5 C6 -6(5)
C4 C5 C6 N1 6(4)
C4 C5 C6 C7 180(2)
C2 N1 C6 C5 -4(3)
Hg1 N1 C6 C5 -179.6(15)
C2 N1 C6 C7 -178.4(16)
Hg1 N1 C6 C7 5.9(19)
C5 C6 C7 N8 -154.7(19)
N1 C6 C7 N8 20(2)
C5 C6 C7 C71 21(3)
N1 C6 C7 C71 -164.4(15)
N8 C7 C71 C76 -132(2)
C6 C7 C71 C76 53(2)
N8 C7 C71 C72 51(3)
C6 C7 C71 C72 -124.4(19)
C76 C71 C72 C73 1(3)
C7 C71 C72 C73 177.8(17)
C71 C72 C73 C74 5(3)
C72 C73 C74 C75 -5(3)
C73 C74 C75 C76 1(3)
C72 C71 C76 C75 -5(3)
C7 C71 C76 C75 177.5(19)
C74 C75 C76 C71 4(3)
C6 C7 N8 N9 -179.7(14)
C71 C7 N8 N9 5(2)
C6 C7 N8 Hg1 -33.9(18)
C71 C7 N8 Hg1 150.6(13)
C7 N8 N9 C10 176.5(15)
Hg1 N8 N9 C10 30.8(16)
N8 N9 C10 O10 0(2)
N8 N9 C10 C11 -179.7(13)
O10 C10 C11 C12 -24(2)
N9 C10 C11 C12 156.2(16)
O10 C10 C11 C16 150.0(16)
N9 C10 C11 C16 -30(2)
C16 C11 C12 N13 4(3)
C10 C11 C12 N13 178.2(16)
C11 C12 N13 C14 0(3)
C12 N13 C14 C15 -3(3)
N13 C14 C15 C16 2(3)
C14 C15 C16 C11 2(3)
C12 C11 C16 C15 -5(2)
C10 C11 C16 C15 -179.0(17)
